data_7245268
loop_
_publ_author_name
'Yamada, Takahiro'
'Hashimoto, Yoshimitsu'
'Tanaka, Kosaku'
'Morita, Nobuyoshi'
'Tamura, Osamu'

_publ_section_title
;
 Cationic palladium(ii)-catalyzed synthesis of substituted pyridines from
 \a,\b-unsaturated oxime ethers
;
_journal_issue 33
_journal_name_full 'RSC Advances'
_journal_page_first 21548
_journal_page_last 21557
_journal_paper_doi 10.1039/D2RA03875G
_journal_volume 12
_journal_year 2022
_chemical_formula_moiety '0.73(C15 H19 N O)'
_chemical_formula_sum 'C11 H10 N O'
_chemical_formula_weight 172.20
_space_group_crystal_system orthorhombic
_space_group_IT_number 61
_space_group_name_Hall '-P 2ac 2ab'
_space_group_name_H-M_alt 'P b c a'
_atom_sites_solution_hydrogens geom
_atom_sites_solution_primary dual
_audit_creation_date 2022-04-16
_audit_creation_method
;
Olex2 1.3-ac4
(compiled 2019.04.23 svn.r3594 for Rigaku Oxford Diffraction, GUI svn.r5739)
;
_audit_update_record
;
2022-04-16 deposited with the CCDC.	2022-07-15 downloaded from the CCDC.
;
_cell_angle_alpha 90
_cell_angle_beta 90
_cell_angle_gamma 90
_cell_formula_units_Z 11
_cell_length_a 7.3602(3)
_cell_length_b 6.9650(3)
_cell_length_c 50.466(2)
_cell_measurement_reflns_used 6223
_cell_measurement_temperature 293(2)
_cell_measurement_theta_max 75.9840
_cell_measurement_theta_min 6.2430
_cell_volume 2587.08(18)
_computing_cell_refinement 'CrysAlisPro 1.171.41.63a (Rigaku OD, 2020)'
_computing_data_collection 'CrysAlisPro 1.171.41.63a (Rigaku OD, 2020)'
_computing_data_reduction 'CrysAlisPro 1.171.41.63a (Rigaku OD, 2020)'
_computing_molecular_graphics 'Olex2 (Dolomanov et al., 2009)'
_computing_publication_material 'Olex2 (Dolomanov et al., 2009)'
_computing_structure_refinement 'ShelXL (Sheldrick, 2015)'
_computing_structure_solution 'ShelXT (Sheldrick, 2015)'
_diffrn_ambient_temperature 293(2)
_diffrn_detector 'Rigaku HyPix-6000 area detector'
_diffrn_detector_area_resol_mean 10.0
_diffrn_detector_type 'HPC area detector'
_diffrn_measured_fraction_theta_full 0.997
_diffrn_measured_fraction_theta_max 0.948
_diffrn_measurement_details
;
List of Runs (angles in degrees, time in seconds):

  # Type    Start    End  Width  t~exp~   \w     \q     \k     \f   Frames
#--------------------------------------------------------------------------
  1  \w     78.00 111.00   0.50    0.05    --   48.95 125.00 150.00   66
  2  \w     93.00 173.00   0.50    0.12    --  107.74  11.00  56.00  160
  3  \w    -12.00  25.00   0.50    0.05    --   48.95 -19.00 -30.00   74
  4  \w     -1.00  25.00   0.50    0.05    --   48.95 -19.00 -90.00   52
  5  \w     76.00 101.00   0.50    0.05    --   48.95 125.00-180.00   50
  6  \w     -8.00  25.00   0.50    0.05    --   48.95 -19.00-180.00   66
  7  \w     45.00  70.00   0.50    0.12    --  107.74 -99.00 -30.00   50
  8  \w     70.00 108.00   0.50    0.12    --  107.74-117.00 122.00   76
  9  \w     36.00  66.00   0.50    0.12    --  107.74-117.00 122.00   60
 10  \w     73.00  98.00   0.50    0.12    --  107.74 -99.00 -30.00   50
 11  \w    -56.00 -30.00   0.50    0.12    --  -97.00  57.00-120.00   52
 12  \w    -95.00 -64.00   0.50    0.05    --  -48.95 140.00 -74.00   62
 13  \w    -65.00 -38.00   0.50    0.12    --  -97.00  57.00 150.00   54
 14  \w   -158.00 -76.00   0.50    0.12    --  -97.00-140.00-134.00  164
;
_diffrn_measurement_device 'four-circle diffractometer'
_diffrn_measurement_device_type 'Rigaku XtaLAB Synergy-Custom'
_diffrn_measurement_method '\w scans'
_diffrn_orient_matrix_type 'CrysAlisPro convention (1999,Acta A55,543-557)'
_diffrn_orient_matrix_UB_11 0.0263528000
_diffrn_orient_matrix_UB_12 -0.0542773000
_diffrn_orient_matrix_UB_13 -0.0293474000
_diffrn_orient_matrix_UB_21 -0.0155455000
_diffrn_orient_matrix_UB_22 -0.2140787000
_diffrn_orient_matrix_UB_23 0.0072617000
_diffrn_orient_matrix_UB_31 -0.2071631000
_diffrn_orient_matrix_UB_32 0.0090599000
_diffrn_orient_matrix_UB_33 -0.0042597000
_diffrn_radiation_monochromator 'multi-layer mirror optics'
_diffrn_radiation_probe x-ray
_diffrn_radiation_type 'Cu K\a'
_diffrn_radiation_wavelength 1.54184
_diffrn_reflns_av_R_equivalents 0.0302
_diffrn_reflns_av_unetI/netI 0.0286
_diffrn_reflns_Laue_measured_fraction_full 0.997
_diffrn_reflns_Laue_measured_fraction_max 0.948
_diffrn_reflns_limit_h_max 5
_diffrn_reflns_limit_h_min -9
_diffrn_reflns_limit_k_max 8
_diffrn_reflns_limit_k_min -8
_diffrn_reflns_limit_l_max 63
_diffrn_reflns_limit_l_min -62
_diffrn_reflns_number 8847
_diffrn_reflns_point_group_measured_fraction_full 0.997
_diffrn_reflns_point_group_measured_fraction_max 0.948
_diffrn_reflns_theta_full 67.684
_diffrn_reflns_theta_max 76.167
_diffrn_reflns_theta_min 5.259
_diffrn_source 'rotating anode X-ray generator'
_diffrn_source_type micromax007
_exptl_absorpt_coefficient_mu 0.626
_exptl_absorpt_correction_T_max 1.00000
_exptl_absorpt_correction_T_min 0.72548
_exptl_absorpt_correction_type multi-scan
_exptl_absorpt_process_details
;
CrysAlisPro 1.171.41.63a (Rigaku Oxford Diffraction, 2020)
Empirical absorption correction using spherical harmonics,
 implemented in SCALE3 ABSPACK scaling algorithm.
;
_exptl_crystal_density_diffrn 1.216
_exptl_crystal_description prism
_exptl_crystal_F_000 1001
_exptl_crystal_size_max 0.55
_exptl_crystal_size_mid 0.35
_exptl_crystal_size_min 0.25
_refine_diff_density_max 0.203
_refine_diff_density_min -0.291
_refine_diff_density_rms 0.047
_refine_ls_extinction_method none
_refine_ls_goodness_of_fit_ref 1.096
_refine_ls_hydrogen_treatment constr
_refine_ls_matrix_type full
_refine_ls_number_parameters 156
_refine_ls_number_reflns 2574
_refine_ls_number_restraints 0
_refine_ls_restrained_S_all 1.096
_refine_ls_R_factor_all 0.0480
_refine_ls_R_factor_gt 0.0449
_refine_ls_shift/su_max 0.001
_refine_ls_shift/su_mean 0.000
_refine_ls_structure_factor_coef Fsqd
_refine_ls_weighting_details 'w=1/[\s^2^(Fo^2^)+(0.0544P)^2^+1.3792P] where P=(Fo^2^+2Fc^2^)/3'
_refine_ls_weighting_scheme calc
_refine_ls_wR_factor_gt 0.1226
_refine_ls_wR_factor_ref 0.1248
_reflns_Friedel_coverage 0.000
_reflns_number_gt 2349
_reflns_number_total 2574
_reflns_threshold_expression 'I > 2\s(I)'
_cod_data_source_file d2ra03875g2.cif
_cod_data_source_block exp_224
_cod_original_cell_volume 2587.09(19)
_cod_database_code 7245268
_shelx_shelxl_version_number 2018/3
_shelx_space_group_comment
;
The symmetry employed for this shelxl refinement is uniquely defined
by the following loop, which should always be used as a source of
symmetry information in preference to the above space-group names.
They are only intended as comments.
;
_diffrn_oxdiff_digest_frames
;
01935ab971be8505fff41e794c66a12ef30006606b7
;
_reflns_odcompleteness_completeness 99.78
_reflns_odcompleteness_iscentric 1
_reflns_odcompleteness_theta 66.97
_olex2_refinement_description
;
1. Fixed Uiso
 At 1.2 times of:
  All C(H) groups, All C(H,H) groups
 At 1.5 times of:
  All C(H,H,H) groups
2.a Ternary CH refined with riding coordinates:
 C00F(H00J)
2.b Secondary CH2 refined with riding coordinates:
 C008(H00A,H00B), C00B(H00D,H00E), C00E(H00H,H00I)
2.c Aromatic/amide H refined with riding coordinates:
 C003(H003), C006(H006), C009(H009), C00A(H00C), C00C(H00F), C00D(H00G)
2.d Idealised Me refined as rotating group:
 C00G(H00K,H00L,H00M), C00H(H00N,H00O,H00P)
;
_olex2_submission_special_instructions 'No special instructions were received'
_oxdiff_exptl_absorpt_empirical_details
;
Empirical correction (ABSPACK) includes:
- Absorption correction using spherical harmonics
- Frame scaling
;
_oxdiff_exptl_absorpt_empirical_full_max 1.513
_oxdiff_exptl_absorpt_empirical_full_min 0.796

loop_
_space_group_symop_operation_xyz
'x, y, z'
'-x+1/2, -y, z+1/2'
'-x, y+1/2, -z+1/2'
'x+1/2, -y+1/2, -z'
'-x, -y, -z'
'x-1/2, y, -z-1/2'
'x, -y-1/2, z-1/2'
'-x-1/2, y-1/2, z'

loop_
_atom_site_label
_atom_site_type_symbol
_atom_site_fract_x
_atom_site_fract_y
_atom_site_fract_z
_atom_site_U_iso_or_equiv
_atom_site_adp_type
_atom_site_occupancy
_atom_site_site_symmetry_order
_atom_site_calc_flag
_atom_site_refinement_flags_posn
_atom_site_refinement_flags_adp
_atom_site_refinement_flags_occupancy
_atom_site_disorder_assembly
_atom_site_disorder_group
O001 O 0.54019(14) 0.47857(15) 0.68581(2) 0.0274(3) Uani 1 1 d . . . . .
N002 N 0.54207(16) 0.42192(18) 0.65896(2) 0.0243(3) Uani 1 1 d . . . . .
C003 C 0.53544(17) 0.3853(2) 0.60190(3) 0.0207(3) Uani 1 1 d . . . . .
H003 H 0.579496 0.285672 0.612347 0.025 Uiso 1 1 calc R . . . .
C004 C 0.49546(17) 0.5481(2) 0.61497(3) 0.0208(3) Uani 1 1 d . . . . .
C005 C 0.51971(18) 0.3422(2) 0.57362(3) 0.0212(3) Uani 1 1 d . . . . .
C006 C 0.40634(18) 0.4419(2) 0.55596(3) 0.0235(3) Uani 1 1 d . . . . .
H006 H 0.336325 0.543720 0.562110 0.028 Uiso 1 1 calc R . . . .
C007 C 0.50746(18) 0.5673(2) 0.64402(3) 0.0213(3) Uani 1 1 d . . . . .
C008 C 0.43445(19) 0.7398(2) 0.60431(3) 0.0225(3) Uani 1 1 d . . . . .
H00A H 0.304722 0.739861 0.600919 0.027 Uiso 1 1 calc R . . . .
H00B H 0.497841 0.770763 0.588004 0.027 Uiso 1 1 calc R . . . .
C009 C 0.61192(19) 0.1367(2) 0.53701(3) 0.0270(3) Uani 1 1 d . . . . .
H009 H 0.680829 0.034432 0.530735 0.032 Uiso 1 1 calc R . . . .
C00A C 0.61944(18) 0.1871(2) 0.56356(3) 0.0238(3) Uani 1 1 d . . . . .
H00C H 0.692519 0.116256 0.574973 0.029 Uiso 1 1 calc R . . . .
C00B C 0.48303(19) 0.8835(2) 0.62631(3) 0.0243(3) Uani 1 1 d . . . . .
H00D H 0.605672 0.931643 0.623979 0.029 Uiso 1 1 calc R . . . .
H00E H 0.399453 0.991194 0.626257 0.029 Uiso 1 1 calc R . . . .
C00C C 0.39773(19) 0.3902(2) 0.52951(3) 0.0264(3) Uani 1 1 d . . . . .
H00F H 0.321640 0.457550 0.518097 0.032 Uiso 1 1 calc R . . . .
C00D C 0.5012(2) 0.2393(2) 0.51980(3) 0.0277(3) Uani 1 1 d . . . . .
H00G H 0.496457 0.207125 0.501929 0.033 Uiso 1 1 calc R . . . .
C00E C 0.4670(2) 0.7699(2) 0.65208(3) 0.0265(3) Uani 1 1 d . . . . .
H00H H 0.554087 0.814988 0.665091 0.032 Uiso 1 1 calc R . . . .
H00I H 0.345655 0.780342 0.659425 0.032 Uiso 1 1 calc R . . . .
C00F C 0.5744(2) 0.3144(2) 0.70243(3) 0.0264(3) Uani 1 1 d . . . . .
H00J H 0.686102 0.250074 0.696685 0.032 Uiso 1 1 calc R . . . .
C00G C 0.4174(2) 0.1741(2) 0.70153(3) 0.0330(4) Uani 1 1 d . . . . .
H00K H 0.308408 0.237234 0.707326 0.050 Uiso 1 1 calc GR . . . .
H00L H 0.442671 0.067386 0.712986 0.050 Uiso 1 1 calc GR . . . .
H00M H 0.401399 0.128881 0.683717 0.050 Uiso 1 1 calc GR . . . .
C00H C 0.6013(2) 0.3982(3) 0.72981(3) 0.0355(4) Uani 1 1 d . . . . .
H00N H 0.701779 0.486150 0.729519 0.053 Uiso 1 1 calc GR . . . .
H00O H 0.626085 0.296747 0.742160 0.053 Uiso 1 1 calc GR . . . .
H00P H 0.493216 0.465086 0.735112 0.053 Uiso 1 1 calc GR . . . .

loop_
_atom_site_aniso_label
_atom_site_aniso_U_11
_atom_site_aniso_U_22
_atom_site_aniso_U_33
_atom_site_aniso_U_23
_atom_site_aniso_U_13
_atom_site_aniso_U_12
O001 0.0371(6) 0.0263(5) 0.0187(5) 0.0006(4) -0.0004(4) 0.0018(4)
N002 0.0260(6) 0.0276(6) 0.0192(6) 0.0003(5) 0.0002(5) -0.0001(5)
C003 0.0171(6) 0.0217(7) 0.0233(7) 0.0036(5) -0.0005(5) -0.0007(5)
C004 0.0149(6) 0.0236(7) 0.0241(7) 0.0030(5) 0.0000(5) -0.0015(5)
C005 0.0175(6) 0.0219(7) 0.0242(7) 0.0018(5) 0.0005(5) -0.0038(5)
C006 0.0208(7) 0.0241(7) 0.0257(7) 0.0007(5) -0.0008(5) 0.0005(5)
C007 0.0180(6) 0.0231(7) 0.0229(7) 0.0034(5) 0.0009(5) -0.0015(5)
C008 0.0211(6) 0.0219(7) 0.0244(7) 0.0032(5) 0.0011(5) 0.0020(5)
C009 0.0267(7) 0.0256(7) 0.0286(7) -0.0031(6) 0.0017(6) 0.0008(6)
C00A 0.0208(7) 0.0229(7) 0.0278(7) 0.0027(5) -0.0014(5) -0.0002(5)
C00B 0.0212(7) 0.0210(7) 0.0306(7) 0.0020(6) 0.0019(5) 0.0013(5)
C00C 0.0250(7) 0.0291(7) 0.0252(7) 0.0036(6) -0.0039(5) -0.0011(6)
C00D 0.0297(8) 0.0305(8) 0.0230(7) -0.0026(6) -0.0002(6) -0.0046(6)
C00E 0.0275(7) 0.0245(7) 0.0273(7) -0.0018(6) 0.0009(6) -0.0002(6)
C00F 0.0297(7) 0.0283(7) 0.0212(7) 0.0042(6) 0.0005(5) 0.0038(6)
C00G 0.0419(9) 0.0296(8) 0.0275(7) 0.0046(6) -0.0056(6) -0.0038(7)
C00H 0.0442(9) 0.0376(9) 0.0246(7) 0.0025(6) -0.0049(7) -0.0077(7)

loop_
_atom_type_symbol
_atom_type_description
_atom_type_scat_dispersion_real
_atom_type_scat_dispersion_imag
_atom_type_scat_source
C C 0.0181 0.0091 'International Tables Vol C Tables 4.2.6.8 and 6.1.1.4'
H H 0.0000 0.0000 'International Tables Vol C Tables 4.2.6.8 and 6.1.1.4'
N N 0.0311 0.0180 'International Tables Vol C Tables 4.2.6.8 and 6.1.1.4'
O O 0.0492 0.0322 'International Tables Vol C Tables 4.2.6.8 and 6.1.1.4'

loop_
_geom_angle_atom_site_label_1
_geom_angle_atom_site_label_2
_geom_angle_atom_site_label_3
_geom_angle
_geom_angle_site_symmetry_1
_geom_angle_site_symmetry_3
_geom_angle_publ_flag
N002 O001 C00F 109.60(10) . . ?
C007 N002 O001 109.89(12) . . ?
C004 C003 C005 129.39(13) . . ?
C003 C004 C007 123.46(13) . . ?
C003 C004 C008 129.56(12) . . ?
C007 C004 C008 106.98(11) . . ?
C006 C005 C003 124.35(13) . . ?
C00A C005 C003 118.07(12) . . ?
C00A C005 C006 117.55(13) . . ?
C00C C006 C005 120.71(13) . . ?
N002 C007 C004 121.48(13) . . ?
N002 C007 C00E 128.39(13) . . ?
C004 C007 C00E 110.09(12) . . ?
C004 C008 C00B 104.45(11) . . ?
C00A C009 C00D 119.83(14) . . ?
C009 C00A C005 121.65(13) . . ?
C00E C00B C008 105.05(11) . . ?
C006 C00C C00D 120.82(13) . . ?
C00C C00D C009 119.42(13) . . ?
C007 C00E C00B 103.99(11) . . ?
O001 C00F C00G 111.17(12) . . ?
O001 C00F C00H 104.36(12) . . ?
C00H C00F C00G 112.12(13) . . ?

loop_
_geom_bond_atom_site_label_1
_geom_bond_atom_site_label_2
_geom_bond_distance
_geom_bond_site_symmetry_2
_geom_bond_publ_flag
O001 N002 1.4113(14) . ?
O001 C00F 1.4407(17) . ?
N002 C007 1.2880(19) . ?
C003 C004 1.344(2) . ?
C003 C005 1.4630(18) . ?
C004 C007 1.4749(19) . ?
C004 C008 1.5083(19) . ?
C005 C006 1.4046(19) . ?
C005 C00A 1.401(2) . ?
C006 C00C 1.384(2) . ?
C007 C00E 1.498(2) . ?
C008 C00B 1.537(2) . ?
C009 C00A 1.386(2) . ?
C009 C00D 1.389(2) . ?
C00B C00E 1.527(2) . ?
C00C C00D 1.388(2) . ?
C00F C00G 1.514(2) . ?
C00F C00H 1.513(2) . ?
